data_4511074
loop_
_publ_author_name
'Pr\"asang, Carsten'
'Whitwood, Adrian C.'
'Bruce, Duncan W.'

_publ_section_title
;
 Halogen-Bonded Cocrystals of 4-(N,N-Dimethylamino)pyridine with
 Fluorinated Iodobenzenes
;
_journal_issue 12
_journal_name_full 'Crystal Growth &amp; Design'
_journal_page_first 5319
_journal_paper_doi 10.1021/cg900823d
_journal_volume 9
_journal_year 2009
_chemical_formula_moiety 'C7 H10 N2, C6 H2 F3 I'
_chemical_formula_sum 'C13 H12 F3 I N2'
_chemical_formula_weight 380.15
_chemical_name_systematic
; 
 ? 
;
_space_group_IT_number 2
_symmetry_cell_setting triclinic
_symmetry_space_group_name_Hall '-P 1'
_symmetry_space_group_name_H-M 'P -1'
_atom_sites_solution_hydrogens geom
_atom_sites_solution_primary direct
_atom_sites_solution_secondary difmap
_audit_creation_method SHELXL-97
_cell_angle_alpha 72.331(4)
_cell_angle_beta 82.223(4)
_cell_angle_gamma 78.773(4)
_cell_formula_units_Z 2
_cell_length_a 7.3822(15)
_cell_length_b 9.3693(19)
_cell_length_c 10.509(2)
_cell_measurement_reflns_used 4328
_cell_measurement_temperature 110(2)
_cell_measurement_theta_max 29.95
_cell_measurement_theta_min 2.61
_cell_volume 677.1(2)
_computing_cell_refinement 'Bruker SMART'
_computing_data_collection 'Bruker SMART'
_computing_data_reduction 'Bruker SAINT'
_computing_molecular_graphics 'Bruker SHELXTL'
_computing_publication_material 'Bruker SHELXTL'
_computing_structure_refinement 'SHELXL-97 (Sheldrick, 1997)'
_computing_structure_solution 'SHELXS-97 (Sheldrick, 1997)'
_diffrn_ambient_temperature 110(2)
_diffrn_measured_fraction_theta_full 0.960
_diffrn_measured_fraction_theta_max 0.960
_diffrn_measurement_device_type 'CCD area detector'
_diffrn_measurement_method 'phi and omega scans'
_diffrn_radiation_monochromator graphite
_diffrn_radiation_source 'fine-focus sealed tube'
_diffrn_radiation_type MoK\a
_diffrn_radiation_wavelength 0.71073
_diffrn_reflns_av_R_equivalents 0.0494
_diffrn_reflns_av_sigmaI/netI 0.0810
_diffrn_reflns_limit_h_max 10
_diffrn_reflns_limit_h_min -10
_diffrn_reflns_limit_k_max 13
_diffrn_reflns_limit_k_min -13
_diffrn_reflns_limit_l_max 14
_diffrn_reflns_limit_l_min -14
_diffrn_reflns_number 7522
_diffrn_reflns_theta_full 30.08
_diffrn_reflns_theta_max 30.08
_diffrn_reflns_theta_min 2.04
_exptl_absorpt_coefficient_mu 2.387
_exptl_absorpt_correction_T_max 0.953
_exptl_absorpt_correction_T_min 0.589
_exptl_absorpt_correction_type multi-scan
_exptl_absorpt_process_details 'SADABS v2.03;(sheldrick)'
_exptl_crystal_colour colourless
_exptl_crystal_density_diffrn 1.865
_exptl_crystal_density_method 'not measured'
_exptl_crystal_description plate
_exptl_crystal_F_000 368
_exptl_crystal_size_max 0.32
_exptl_crystal_size_mid 0.14
_exptl_crystal_size_min 0.02
_refine_diff_density_max 2.243
_refine_diff_density_min -2.822
_refine_diff_density_rms 0.234
_refine_ls_extinction_method none
_refine_ls_goodness_of_fit_ref 1.050
_refine_ls_hydrogen_treatment constr
_refine_ls_matrix_type full
_refine_ls_number_parameters 174
_refine_ls_number_reflns 3822
_refine_ls_number_restraints 0
_refine_ls_restrained_S_all 1.050
_refine_ls_R_factor_all 0.0544
_refine_ls_R_factor_gt 0.0499
_refine_ls_shift/su_max 0.002
_refine_ls_shift/su_mean 0.000
_refine_ls_structure_factor_coef Fsqd
_refine_ls_weighting_details 'calc w=1/[\s^2^(Fo^2^)+(0.0781P)^2^+0.0000P] where P=(Fo^2^+2Fc^2^)/3'
_refine_ls_weighting_scheme calc
_refine_ls_wR_factor_gt 0.1272
_refine_ls_wR_factor_ref 0.1318
_reflns_number_gt 3475
_reflns_number_total 3822
_reflns_threshold_expression >2sigma(I)
_cod_data_source_file cg900823d_si_001.cif
_cod_data_source_block dwb0803m
_cod_depositor_comments
;
The following automatic conversions were performed:

'_symmetry_cell_setting' value 'Triclinic' changed to 'triclinic'
according to
/usr/data/users/saulius/automatic-downloads/retrospective/ACS/lib/dictionaries/cif_core.dic
dictionary named 'cif_core.dic' version 2.4.2 from 2011-04-26.

Automatic conversion script
Id: cif_fix_values 2281 2013-09-26 08:29:07Z andrius 
;
_cod_original_cell_volume 677.0(2)
_cod_original_sg_symbol_H-M P-1
_cod_database_code 4511074

loop_
_symmetry_equiv_pos_as_xyz
'x, y, z'
'-x, -y, -z'

loop_
_atom_site_label
_atom_site_type_symbol
_atom_site_fract_x
_atom_site_fract_y
_atom_site_fract_z
_atom_site_U_iso_or_equiv
_atom_site_adp_type
_atom_site_occupancy
_atom_site_symmetry_multiplicity
_atom_site_calc_flag
_atom_site_refinement_flags
C1 C 1.3645(5) 0.2391(4) -0.1479(4) 0.0179(7) Uani 1 1 d .
C2 C 1.3413(6) 0.2924(4) -0.2829(4) 0.0212(7) Uani 1 1 d .
C3 C 1.4935(6) 0.3086(4) -0.3759(4) 0.0234(8) Uani 1 1 d .
C4 C 1.6674(6) 0.2692(5) -0.3309(4) 0.0249(8) Uani 1 1 d .
C5 C 1.6944(5) 0.2143(5) -0.1976(4) 0.0247(8) Uani 1 1 d .
H5 H 1.8164 0.1869 -0.1691 0.030 Uiso 1 1 calc R
C6 C 1.5428(5) 0.1989(4) -0.1047(4) 0.0211(7) Uani 1 1 d .
H6 H 1.5600 0.1610 -0.0117 0.025 Uiso 1 1 calc R
F1 F 1.1722(4) 0.3289(3) -0.3289(3) 0.0301(5) Uani 1 1 d .
F2 F 1.4684(4) 0.3597(3) -0.5064(2) 0.0347(6) Uani 1 1 d .
F3 F 1.8131(4) 0.2857(3) -0.4249(3) 0.0375(6) Uani 1 1 d .
I1 I 1.12905(3) 0.22165(2) -0.00977(2) 0.01960(11) Uani 1 1 d .
C7 C 0.7256(6) 0.0957(4) 0.2316(4) 0.0234(7) Uani 1 1 d .
H7 H 0.8037 -0.0002 0.2463 0.028 Uiso 1 1 calc R
C8 C 0.5440(5) 0.0984(4) 0.2843(4) 0.0215(7) Uani 1 1 d .
H8 H 0.5005 0.0066 0.3334 0.026 Uiso 1 1 calc R
C9 C 0.4233(5) 0.2386(4) 0.2647(4) 0.0185(7) Uani 1 1 d .
C10 C 0.5006(6) 0.3673(4) 0.1898(4) 0.0219(7) Uani 1 1 d .
H10 H 0.4268 0.4653 0.1719 0.026 Uiso 1 1 calc R
C11 C 0.6835(6) 0.3504(4) 0.1427(4) 0.0237(7) Uani 1 1 d .
H11 H 0.7317 0.4399 0.0929 0.028 Uiso 1 1 calc R
C12 C 0.1241(6) 0.3929(4) 0.2951(5) 0.0264(8) Uani 1 1 d .
H12A H 0.1731 0.4566 0.3364 0.040 Uiso 1 1 calc R
H12B H -0.0003 0.3772 0.3368 0.040 Uiso 1 1 calc R
H12C H 0.1176 0.4431 0.1990 0.040 Uiso 1 1 calc R
C13 C 0.1678(6) 0.1117(5) 0.3891(4) 0.0267(8) Uani 1 1 d .
H13A H 0.1660 0.0498 0.3292 0.040 Uiso 1 1 calc R
H13B H 0.0413 0.1404 0.4257 0.040 Uiso 1 1 calc R
H13C H 0.2447 0.0532 0.4627 0.040 Uiso 1 1 calc R
N1 N 0.8001(5) 0.2186(4) 0.1610(4) 0.0238(7) Uani 1 1 d .
N2 N 0.2444(4) 0.2480(4) 0.3147(3) 0.0202(6) Uani 1 1 d .

loop_
_atom_site_aniso_label
_atom_site_aniso_U_11
_atom_site_aniso_U_22
_atom_site_aniso_U_33
_atom_site_aniso_U_23
_atom_site_aniso_U_13
_atom_site_aniso_U_12
C1 0.0200(17) 0.0154(15) 0.0194(16) -0.0081(12) 0.0061(13) -0.0056(13)
C2 0.0254(18) 0.0178(16) 0.0222(18) -0.0083(14) 0.0009(14) -0.0059(14)
C3 0.036(2) 0.0211(17) 0.0142(16) -0.0056(13) 0.0062(14) -0.0125(15)
C4 0.0261(19) 0.0224(17) 0.031(2) -0.0153(15) 0.0147(15) -0.0141(15)
C5 0.0195(17) 0.0254(18) 0.032(2) -0.0118(16) 0.0058(15) -0.0088(14)
C6 0.0207(17) 0.0222(17) 0.0208(17) -0.0068(14) 0.0039(13) -0.0070(14)
F1 0.0284(13) 0.0363(13) 0.0260(12) -0.0085(11) -0.0056(10) -0.0045(10)
F2 0.0510(17) 0.0386(14) 0.0168(11) -0.0091(10) 0.0034(11) -0.0153(12)
F3 0.0344(14) 0.0456(16) 0.0371(15) -0.0209(13) 0.0231(12) -0.0206(12)
I1 0.02009(16) 0.01966(15) 0.01980(16) -0.00730(10) 0.00582(10) -0.00747(10)
C7 0.0219(18) 0.0206(17) 0.0270(19) -0.0071(14) 0.0038(14) -0.0050(14)
C8 0.0259(18) 0.0138(15) 0.0237(18) -0.0044(13) 0.0060(14) -0.0076(13)
C9 0.0241(18) 0.0168(15) 0.0150(15) -0.0062(12) 0.0056(13) -0.0067(13)
C10 0.0264(19) 0.0158(15) 0.0234(17) -0.0058(13) 0.0060(14) -0.0081(14)
C11 0.0269(19) 0.0206(17) 0.0247(18) -0.0064(14) 0.0055(15) -0.0119(15)
C12 0.0207(18) 0.0242(18) 0.033(2) -0.0102(16) 0.0053(15) -0.0027(14)
C13 0.0237(19) 0.0247(18) 0.029(2) -0.0054(15) 0.0101(15) -0.0101(15)
N1 0.0218(16) 0.0254(16) 0.0247(16) -0.0090(13) 0.0048(13) -0.0066(13)
N2 0.0184(15) 0.0178(14) 0.0240(16) -0.0079(12) 0.0081(12) -0.0056(11)

loop_
_atom_type_symbol
_atom_type_description
_atom_type_scat_dispersion_real
_atom_type_scat_dispersion_imag
_atom_type_scat_source
C C 0.0033 0.0016 'International Tables Vol C Tables 4.2.6.8 and 6.1.1.4'
H H 0.0000 0.0000 'International Tables Vol C Tables 4.2.6.8 and 6.1.1.4'
N N 0.0061 0.0033 'International Tables Vol C Tables 4.2.6.8 and 6.1.1.4'
F F 0.0171 0.0103 'International Tables Vol C Tables 4.2.6.8 and 6.1.1.4'
I I -0.4742 1.8119 'International Tables Vol C Tables 4.2.6.8 and 6.1.1.4'

loop_
_geom_angle_atom_site_label_1
_geom_angle_atom_site_label_2
_geom_angle_atom_site_label_3
_geom_angle
C2 C1 C6 119.6(4)
C2 C1 I1 119.2(3)
C6 C1 I1 121.1(3)
F1 C2 C1 121.6(4)
F1 C2 C3 117.9(4)
C1 C2 C3 120.5(4)
F2 C3 C4 121.6(4)
F2 C3 C2 119.6(4)
C4 C3 C2 118.8(4)
F3 C4 C5 120.9(4)
F3 C4 C3 117.1(4)
C5 C4 C3 122.0(4)
C4 C5 C6 119.4(4)
C4 C5 H5 120.3
C6 C5 H5 120.3
C5 C6 C1 119.8(4)
C5 C6 H6 120.1
C1 C6 H6 120.1
C1 I1 N1 175.55(12)
N1 C7 C8 124.8(4)
N1 C7 H7 117.6
C8 C7 H7 117.6
C7 C8 C9 119.4(3)
C7 C8 H8 120.3
C9 C8 H8 120.3
N2 C9 C10 122.2(4)
N2 C9 C8 122.0(3)
C10 C9 C8 115.8(3)
C11 C10 C9 119.4(4)
C11 C10 H10 120.3
C9 C10 H10 120.3
N1 C11 C10 125.6(4)
N1 C11 H11 117.2
C10 C11 H11 117.2
N2 C12 H12A 109.5
N2 C12 H12B 109.5
H12A C12 H12B 109.5
N2 C12 H12C 109.5
H12A C12 H12C 109.5
H12B C12 H12C 109.5
N2 C13 H13A 109.5
N2 C13 H13B 109.5
H13A C13 H13B 109.5
N2 C13 H13C 109.5
H13A C13 H13C 109.5
H13B C13 H13C 109.5
C11 N1 C7 115.0(4)
C11 N1 I1 116.1(3)
C7 N1 I1 126.3(3)
C9 N2 C12 121.1(3)
C9 N2 C13 120.6(3)
C12 N2 C13 118.3(3)

loop_
_geom_bond_atom_site_label_1
_geom_bond_atom_site_label_2
_geom_bond_distance
C1 C2 1.376(5)
C1 C6 1.395(5)
C1 I1 2.107(4)
C2 F1 1.344(5)
C2 C3 1.386(6)
C3 F2 1.334(4)
C3 C4 1.371(6)
C4 F3 1.357(4)
C4 C5 1.365(6)
C5 C6 1.381(5)
C5 H5 0.9500
C6 H6 0.9500
I1 N1 2.817(3)
C7 N1 1.340(5)
C7 C8 1.378(5)
C7 H7 0.9500
C8 C9 1.412(5)
C8 H8 0.9500
C9 N2 1.350(5)
C9 C10 1.404(5)
C10 C11 1.370(6)
C10 H10 0.9500
C11 N1 1.338(5)
C11 H11 0.9500
C12 N2 1.444(5)
C12 H12A 0.9800
C12 H12B 0.9800
C12 H12C 0.9800
C13 N2 1.455(5)
C13 H13A 0.9800
C13 H13B 0.9800
C13 H13C 0.9800

loop_
_geom_torsion_atom_site_label_1
_geom_torsion_atom_site_label_2
_geom_torsion_atom_site_label_3
_geom_torsion_atom_site_label_4
_geom_torsion
C6 C1 C2 F1 178.4(3)
I1 C1 C2 F1 -2.2(5)
C6 C1 C2 C3 -1.0(5)
I1 C1 C2 C3 178.4(3)
F1 C2 C3 F2 0.2(5)
C1 C2 C3 F2 179.6(3)
F1 C2 C3 C4 -178.8(3)
C1 C2 C3 C4 0.6(6)
F2 C3 C4 F3 0.5(6)
C2 C3 C4 F3 179.6(3)
F2 C3 C4 C5 -178.8(4)
C2 C3 C4 C5 0.2(6)
F3 C4 C5 C6 -179.9(4)
C3 C4 C5 C6 -0.6(6)
C4 C5 C6 C1 0.2(6)
C2 C1 C6 C5 0.6(5)
I1 C1 C6 C5 -178.8(3)
N1 C7 C8 C9 0.0(6)
C7 C8 C9 N2 -179.7(4)
C7 C8 C9 C10 0.5(6)
N2 C9 C10 C11 179.5(4)
C8 C9 C10 C11 -0.7(6)
C9 C10 C11 N1 0.4(7)
C10 C11 N1 C7 0.2(6)
C10 C11 N1 I1 163.2(3)
C8 C7 N1 C11 -0.4(6)
C8 C7 N1 I1 -161.4(3)
C10 C9 N2 C12 -1.2(6)
C8 C9 N2 C12 179.0(4)
C10 C9 N2 C13 178.5(4)
C8 C9 N2 C13 -1.3(6)
